data_7036716
loop_
_publ_author_name
'Prashanth, Billa'
'Singh, Sanjay'

_publ_section_title
;
 Concise access to iminophosphonamide stabilized heteroleptic germylenes:
 chemical reactivity and structural investigation.
;
_journal_issue 14
_journal_name_full 'Dalton transactions (Cambridge, England : 2003)'
_journal_page_first 6079
_journal_page_last 6087
_journal_paper_doi 10.1039/c5dt02287h
_journal_volume 45
_journal_year 2016
_chemical_absolute_configuration unk
_chemical_formula_moiety 'C28 H36 Cl Ge N2 P'
_chemical_formula_sum 'C28 H36 Cl Ge N2 P'
_chemical_formula_weight 539.6
_chemical_name_systematic
;
 ?
;
_chemical_properties_physical 'Air-sensitive, Moisture-sensitive'
_space_group_IT_number 9
_symmetry_cell_setting monoclinic
_symmetry_Int_Tables_number 9
_symmetry_space_group_name_Hall 'C -2yc'
_symmetry_space_group_name_H-M 'C 1 c 1'
_atom_sites_solution_hydrogens geom
_atom_sites_solution_primary direct
_atom_sites_solution_secondary difmap
_audit_creation_date 2015-05-24T18:06:25-00:00
_audit_creation_method 'WinGX routine CIF_UPDATE'
_audit_update_record
;
2015-05-25 deposited with the CCDC.
2015-09-30 downloaded from the CCDC.
;
_cell_angle_alpha 90
_cell_angle_beta 94.174(8)
_cell_angle_gamma 90
_cell_formula_units_Z 8
_cell_length_a 16.954(10)
_cell_length_b 9.058(5)
_cell_length_c 35.25(2)
_cell_measurement_reflns_used 9310
_cell_measurement_temperature 100
_cell_measurement_theta_max 28.84
_cell_measurement_theta_min 2.55
_cell_volume 5399(5)
_computing_cell_refinement 'SAINT v7.68A (Bruker, 2009)'
_computing_data_reduction 'SAINT v7.68A (Bruker, 2009)'
_computing_molecular_graphics 'Olex2 (Dolomanov et al., 2009)'
_computing_publication_material 'Olex2 (Dolomanov et al., 2009)'
_computing_structure_refinement 'ShelXL (Sheldrick, 2008)'
_computing_structure_solution 'ShelXS (Sheldrick, 2008)'
_diffrn_ambient_temperature 100
_diffrn_detector_area_resol_mean 8
_diffrn_measured_fraction_theta_full 0.999
_diffrn_measured_fraction_theta_max 0.999
_diffrn_measurement_device_type 'Bruker APEX-II CCD'
_diffrn_measurement_method '\f and \w scans'
_diffrn_radiation_monochromator graphite
_diffrn_radiation_type MoK\a
_diffrn_radiation_wavelength 0.71073
_diffrn_reflns_av_R_equivalents 0.0409
_diffrn_reflns_limit_h_max 20
_diffrn_reflns_limit_h_min -20
_diffrn_reflns_limit_k_max 10
_diffrn_reflns_limit_k_min -10
_diffrn_reflns_limit_l_max 42
_diffrn_reflns_limit_l_min -42
_diffrn_reflns_number 25911
_diffrn_reflns_theta_full 25.35
_diffrn_reflns_theta_max 25.35
_diffrn_reflns_theta_min 2.55
_diffrn_source 'sealed tube'
_diffrn_standards_number 0
_exptl_absorpt_coefficient_mu 1.312
_exptl_absorpt_correction_T_max 0.746
_exptl_absorpt_correction_T_min 0.5998
_exptl_absorpt_correction_type multi-scan
_exptl_absorpt_process_details
;
        SADABS-2008/1 (Bruker,2008) was used for absorption correction.
        wR2(int) was 0.0701 before and 0.0543 after correction.
        The Ratio of minimum to maximum transmission is 0.8040.
        The \l/2 correction factor is 0.0015.
;
_exptl_crystal_colour 'clear light colourless'
_exptl_crystal_density_diffrn 1.328
_exptl_crystal_density_method 'not measured'
_exptl_crystal_description block
_exptl_crystal_F_000 2256
_exptl_crystal_recrystallization_method 'Re-crystallisation from solvent: diethyl ether'
_exptl_crystal_size_max 0.2
_exptl_crystal_size_mid 0.2
_exptl_crystal_size_min 0.2
_refine_diff_density_max 0.48
_refine_diff_density_min -0.291
_refine_diff_density_rms 0.057
_refine_ls_abs_structure_details 'Flack H D (1983), Acta Cryst. A39, 876-881'
_refine_ls_abs_structure_Flack 0.288(8)
_refine_ls_extinction_method none
_refine_ls_goodness_of_fit_ref 1.031
_refine_ls_hydrogen_treatment constr
_refine_ls_matrix_type full
_refine_ls_number_parameters 609
_refine_ls_number_reflns 9725
_refine_ls_number_restraints 2
_refine_ls_restrained_S_all 1.031
_refine_ls_R_factor_all 0.042
_refine_ls_R_factor_gt 0.0346
_refine_ls_shift/su_max 0.001
_refine_ls_shift/su_mean 0
_refine_ls_structure_factor_coef Fsqd
_refine_ls_weighting_details 'calc w=1/[\s^2^(Fo^2^)+(0.0417P)^2^+2.1224P] where P=(Fo^2^+2Fc^2^)/3'
_refine_ls_weighting_scheme calc
_refine_ls_wR_factor_gt 0.078
_refine_ls_wR_factor_ref 0.0811
_reflns_number_gt 8694
_reflns_number_total 9725
_reflns_threshold_expression >2sigma(I)
_cod_data_source_file c5dt02287h2.cif
_cod_data_source_block Compound_1
_cod_depositor_comments 'Adding full bibliography for 7036716--7036720.cif.'
_cod_original_cell_volume 5399(6)
_cod_database_code 7036716

loop_
_symmetry_equiv_pos_as_xyz
'x, y, z'
'x, -y, z+1/2'
'x+1/2, y+1/2, z'
'x+1/2, -y+1/2, z+1/2'

loop_
_atom_site_label
_atom_site_type_symbol
_atom_site_fract_x
_atom_site_fract_y
_atom_site_fract_z
_atom_site_U_iso_or_equiv
_atom_site_adp_type
_atom_site_occupancy
_atom_site_calc_flag
C1 C 0.0993(2) 0.7526(4) 0.86725(10) 0.0153(8) Uani 1 d
C2 C 0.1161(2) 0.8022(4) 0.83077(11) 0.0166(8) Uani 1 d
C3 C 0.1657(2) 0.9234(4) 0.82817(12) 0.0196(9) Uani 1 d
H3 H 0.1771 0.958 0.8037 0.023 Uiso 1 calc
C4 C 0.1988(2) 0.9946(5) 0.85985(12) 0.0212(9) Uani 1 d
H4 H 0.2332 1.0762 0.8572 0.025 Uiso 1 calc
C5 C 0.1816(2) 0.9465(4) 0.89566(11) 0.0200(8) Uani 1 d
H5 H 0.205 0.9954 0.9175 0.024 Uiso 1 calc
C6 C 0.1306(2) 0.8273(4) 0.90035(11) 0.0166(8) Uani 1 d
C7 C 0.0799(2) 0.7337(4) 0.79416(11) 0.0206(8) Uani 1 d
H7 H 0.053 0.6402 0.801 0.025 Uiso 1 calc
C8 C 0.0167(3) 0.8369(5) 0.77518(11) 0.0290(10) Uani 1 d
H8A H -0.023 0.8595 0.7932 0.044 Uiso 1 calc
H8B H -0.009 0.7883 0.7527 0.044 Uiso 1 calc
H8C H 0.0417 0.9286 0.7675 0.044 Uiso 1 calc
C9 C 0.1430(3) 0.6941(5) 0.76640(11) 0.0277(10) Uani 1 d
H9A H 0.1701 0.7842 0.7591 0.042 Uiso 1 calc
H9B H 0.1174 0.6473 0.7437 0.042 Uiso 1 calc
H9C H 0.1815 0.6258 0.7788 0.042 Uiso 1 calc
C10 C 0.1092(2) 0.7855(4) 0.93970(11) 0.0225(9) Uani 1 d
H10 H 0.0722 0.6995 0.937 0.027 Uiso 1 calc
C11 C 0.1829(3) 0.7351(6) 0.96469(13) 0.0335(12) Uani 1 d
H11A H 0.2078 0.6517 0.9525 0.05 Uiso 1 calc
H11B H 0.1671 0.7048 0.9897 0.05 Uiso 1 calc
H11C H 0.2206 0.817 0.9677 0.05 Uiso 1 calc
C12 C 0.0658(3) 0.9106(6) 0.95894(14) 0.0315(12) Uani 1 d
H12A H 0.0994 0.9988 0.9606 0.047 Uiso 1 calc
H12B H 0.054 0.8798 0.9846 0.047 Uiso 1 calc
H12C H 0.0163 0.9331 0.9439 0.047 Uiso 1 calc
C13 C 0.1014(2) 0.3945(4) 0.92159(10) 0.0162(8) Uani 1 d
C14 C 0.1708(2) 0.3120(4) 0.92856(10) 0.0153(8) Uani 1 d
H14 H 0.2019 0.2867 0.9082 0.018 Uiso 1 calc
C15 C 0.1942(3) 0.2673(5) 0.96552(12) 0.0194(9) Uani 1 d
H15 H 0.241 0.2106 0.9703 0.023 Uiso 1 calc
C16 C 0.1489(2) 0.3055(4) 0.99546(11) 0.0214(9) Uani 1 d
H16 H 0.1652 0.2752 1.0206 0.026 Uiso 1 calc
C17 C 0.0804(2) 0.3875(5) 0.98877(11) 0.0215(9) Uani 1 d
H17 H 0.05 0.4145 1.0093 0.026 Uiso 1 calc
C18 C 0.0560(3) 0.4304(5) 0.95179(11) 0.0162(9) Uani 1 d
H18 H 0.0082 0.4843 0.9471 0.019 Uiso 1 calc
C19 C 0.1368(2) 0.4004(4) 0.84241(11) 0.0146(8) Uani 1 d
C20 C 0.1129(2) 0.3249(4) 0.80919(11) 0.0183(8) Uani 1 d
H20 H 0.0585 0.3044 0.8033 0.022 Uiso 1 calc
C21 C 0.1685(3) 0.2794(4) 0.78453(11) 0.0238(9) Uani 1 d
H21 H 0.1521 0.2286 0.7617 0.029 Uiso 1 calc
C22 C 0.2478(3) 0.3084(4) 0.79329(12) 0.0268(10) Uani 1 d
H22 H 0.286 0.2736 0.777 0.032 Uiso 1 calc
C23 C 0.2721(2) 0.3874(5) 0.82555(12) 0.0253(9) Uani 1 d
H23 H 0.3265 0.4088 0.8311 0.03 Uiso 1 calc
C24 C 0.2167(2) 0.4352(4) 0.84972(11) 0.0186(9) Uani 1 d
H24 H 0.2331 0.4922 0.8715 0.022 Uiso 1 calc
C25 C -0.0691(2) 0.2656(4) 0.86473(11) 0.0190(9) Uani 1 d
C26 C -0.0119(3) 0.1353(4) 0.86750(15) 0.0284(11) Uani 1 d
H26A H 0.0184 0.133 0.8449 0.043 Uiso 1 calc
H26B H -0.0418 0.0432 0.8691 0.043 Uiso 1 calc
H26C H 0.0244 0.1461 0.8903 0.043 Uiso 1 calc
C27 C -0.1188(3) 0.2647(5) 0.89950(13) 0.0298(10) Uani 1 d
H27A H -0.0837 0.2699 0.9228 0.045 Uiso 1 calc
H27B H -0.15 0.1736 0.8996 0.045 Uiso 1 calc
H27C H -0.1544 0.3501 0.8983 0.045 Uiso 1 calc
C28 C -0.1231(3) 0.2573(5) 0.82829(12) 0.0303(10) Uani 1 d
H28A H -0.1569 0.3451 0.8263 0.046 Uiso 1 calc
H28B H -0.1562 0.1687 0.8288 0.046 Uiso 1 calc
H28C H -0.0909 0.2528 0.8063 0.046 Uiso 1 calc
N1 N 0.0457(2) 0.6319(3) 0.87155(10) 0.0136(7) Uani 1 d
N2 N -0.02563(17) 0.4083(3) 0.86352(8) 0.0157(7) Uani 1 d
P1 P 0.06449(5) 0.45658(10) 0.87493(3) 0.0129(2) Uani 1 d
Cl1 Cl -0.11730(6) 0.66687(13) 0.91349(3) 0.0284(2) Uani 1 d
Ge1 Ge -0.067890(18) 0.61174(4) 0.854913(10) 0.01816(10) Uani 1 d
C29 C -0.0945(2) 0.5103(4) 1.12911(11) 0.0160(8) Uani 1 d
C30 C -0.1228(2) 0.5849(4) 1.09574(11) 0.0186(9) Uani 1 d
C31 C -0.1725(2) 0.7046(4) 1.09923(11) 0.0212(9) Uani 1 d
H31 H -0.1928 0.7547 1.0769 0.025 Uiso 1 calc
C32 C -0.1934(2) 0.7531(4) 1.13430(11) 0.0207(9) Uani 1 d
H32 H -0.2279 0.8352 1.136 0.025 Uiso 1 calc
C33 C -0.1643(2) 0.6821(5) 1.16662(12) 0.0206(9) Uani 1 d
H33 H -0.1783 0.7171 1.1906 0.025 Uiso 1 calc
C34 C -0.1148(2) 0.5603(4) 1.16521(11) 0.0161(8) Uani 1 d
C35 C -0.0997(2) 0.5411(4) 1.05633(11) 0.0225(9) Uani 1 d
H35 H -0.0613 0.4574 1.0596 0.027 Uiso 1 calc
C36 C -0.1710(3) 0.4860(6) 1.03148(14) 0.0353(12) Uani 1 d
H36A H -0.1901 0.3934 1.0419 0.053 Uiso 1 calc
H36B H -0.1557 0.469 1.0056 0.053 Uiso 1 calc
H36C H -0.2132 0.5601 1.031 0.053 Uiso 1 calc
C37 C -0.0583(3) 0.6664(6) 1.03668(14) 0.0339(13) Uani 1 d
H37A H -0.0931 0.7528 1.0346 0.051 Uiso 1 calc
H37B H -0.046 0.6347 1.0112 0.051 Uiso 1 calc
H37C H -0.0092 0.6921 1.0516 0.051 Uiso 1 calc
C38 C -0.0816(2) 0.4933(4) 1.20222(11) 0.0193(8) Uani 1 d
H38 H -0.054 0.3998 1.1959 0.023 Uiso 1 calc
C39 C -0.1450(3) 0.4540(5) 1.22890(11) 0.0275(10) Uani 1 d
H39A H -0.1744 0.5431 1.2349 0.041 Uiso 1 calc
H39B H -0.12 0.412 1.2524 0.041 Uiso 1 calc
H39C H -0.1813 0.3815 1.2166 0.041 Uiso 1 calc
C40 C -0.0193(3) 0.5967(5) 1.22251(12) 0.0287(10) Uani 1 d
H40A H 0.0234 0.6151 1.2058 0.043 Uiso 1 calc
H40B H 0.0026 0.55 1.2461 0.043 Uiso 1 calc
H40C H -0.0443 0.6905 1.2285 0.043 Uiso 1 calc
C41 C -0.0931(2) 0.1502(4) 1.07537(10) 0.0168(8) Uani 1 d
C42 C -0.1642(2) 0.0744(4) 1.06617(11) 0.0193(8) Uani 1 d
H42 H -0.1986 0.0519 1.0855 0.023 Uiso 1 calc
C43 C -0.1840(3) 0.0326(5) 1.02891(13) 0.0246(10) Uani 1 d
H43 H -0.2331 -0.0152 1.0225 0.029 Uiso 1 calc
C44 C -0.1330(2) 0.0598(4) 1.00106(11) 0.0246(9) Uani 1 d
H44 H -0.1466 0.0288 0.9757 0.03 Uiso 1 calc
C45 C -0.0621(2) 0.1317(5) 1.00975(11) 0.0238(9) Uani 1 d
H45 H -0.0274 0.1502 0.9903 0.029 Uiso 1 calc
C46 C -0.0418(3) 0.1766(5) 1.04648(12) 0.0196(10) Uani 1 d
H46 H 0.0071 0.2256 1.0523 0.024 Uiso 1 calc
C47 C -0.1340(2) 0.1566(4) 1.15380(11) 0.0182(8) Uani 1 d
C48 C -0.1117(2) 0.0798(4) 1.18714(11) 0.0206(9) Uani 1 d
H48 H -0.0575 0.0578 1.1933 0.025 Uiso 1 calc
C49 C -0.1682(3) 0.0352(4) 1.21139(11) 0.0251(9) Uani 1 d
H49 H -0.1525 -0.0159 1.2342 0.03 Uiso 1 calc
C50 C -0.2476(3) 0.0654(5) 1.20226(12) 0.0276(10) Uani 1 d
H50 H -0.2863 0.0321 1.2184 0.033 Uiso 1 calc
C51 C -0.2702(2) 0.1439(5) 1.16971(11) 0.0244(9) Uani 1 d
H51 H -0.3246 0.1645 1.1634 0.029 Uiso 1 calc
C52 C -0.2128(2) 0.1931(5) 1.14593(12) 0.0197(9) Uani 1 d
H52 H -0.228 0.2518 1.1243 0.024 Uiso 1 calc
C53 C 0.0745(2) 0.0230(4) 1.13448(11) 0.0219(9) Uani 1 d
C54 C 0.0186(3) -0.1084(4) 1.13126(14) 0.0255(11) Uani 1 d
H54A H -0.0143 -0.1092 1.153 0.038 Uiso 1 calc
H54B H 0.0494 -0.1999 1.1311 0.038 Uiso 1 calc
H54C H -0.0154 -0.1009 1.1076 0.038 Uiso 1 calc
C55 C 0.1274(2) 0.0217(5) 1.10122(13) 0.0306(10) Uani 1 d
H55A H 0.0945 0.0225 1.0772 0.046 Uiso 1 calc
H55B H 0.1603 -0.0675 1.1025 0.046 Uiso 1 calc
H55C H 0.1615 0.1092 1.1026 0.046 Uiso 1 calc
C56 C 0.1256(3) 0.0156(5) 1.17204(13) 0.0326(11) Uani 1 d
H56A H 0.162 0.0998 1.1737 0.049 Uiso 1 calc
H56B H 0.1561 -0.0765 1.1731 0.049 Uiso 1 calc
H56C H 0.0916 0.0187 1.1933 0.049 Uiso 1 calc
N3 N -0.0416(2) 0.3890(3) 1.12645(10) 0.0170(8) Uani 1 d
N4 N 0.03012(18) 0.1649(3) 1.13516(9) 0.0171(7) Uani 1 d
P2 P -0.05961(5) 0.21228(11) 1.12243(3) 0.0144(2) Uani 1 d
Cl2 Cl 0.12497(6) 0.43111(12) 1.08899(3) 0.0245(2) Uani 1 d
Ge2 Ge 0.071070(17) 0.36791(4) 1.145878(10) 0.01671(10) Uani 1 d

loop_
_atom_site_aniso_label
_atom_site_aniso_U_11
_atom_site_aniso_U_22
_atom_site_aniso_U_33
_atom_site_aniso_U_23
_atom_site_aniso_U_13
_atom_site_aniso_U_12
C1 0.0177(19) 0.0101(19) 0.0181(19) 0.0005(15) 0.0015(15) 0.0021(15)
C2 0.017(2) 0.013(2) 0.020(2) 0.0016(17) 0.0020(16) 0.0033(16)
C3 0.028(2) 0.011(2) 0.019(2) 0.0029(16) 0.0035(17) 0.0031(16)
C4 0.021(2) 0.014(2) 0.029(2) 0.0025(18) 0.0026(17) -0.0006(17)
C5 0.022(2) 0.015(2) 0.023(2) -0.0023(16) -0.0024(16) 0.0011(16)
C6 0.0186(19) 0.015(2) 0.0154(19) -0.0010(15) -0.0025(15) 0.0055(15)
C7 0.030(2) 0.015(2) 0.0165(19) 0.0006(16) -0.0001(16) -0.0021(17)
C8 0.036(2) 0.029(3) 0.021(2) -0.0011(18) -0.0049(18) 0.004(2)
C9 0.041(3) 0.024(2) 0.019(2) -0.0029(18) 0.0018(18) 0.0015(19)
C10 0.030(2) 0.019(2) 0.019(2) -0.0037(17) 0.0007(17) -0.0005(17)
C11 0.041(3) 0.041(3) 0.017(2) 0.008(2) -0.0080(19) -0.004(2)
C12 0.053(3) 0.020(2) 0.023(2) -0.0065(19) 0.014(2) 0.004(2)
C13 0.0196(19) 0.015(2) 0.0134(19) 0.0013(16) -0.0012(15) -0.0024(16)
C14 0.021(2) 0.0090(19) 0.0156(19) -0.0016(15) -0.0010(15) -0.0004(15)
C15 0.022(2) 0.019(2) 0.017(2) 0.0002(17) -0.0027(16) 0.0014(17)
C16 0.031(2) 0.017(2) 0.0148(19) 0.0022(16) -0.0045(16) -0.0047(17)
C17 0.030(2) 0.019(2) 0.0157(19) -0.0002(17) 0.0016(16) -0.0019(17)
C18 0.021(2) 0.016(2) 0.012(2) 0.0008(16) 0.0028(16) -0.0002(16)
C19 0.019(2) 0.012(2) 0.0132(19) 0.0040(15) 0.0007(15) 0.0063(16)
C20 0.029(2) 0.014(2) 0.0117(19) 0.0035(15) -0.0016(16) 0.0022(17)
C21 0.042(3) 0.017(2) 0.014(2) 0.0034(16) 0.0069(18) 0.0045(19)
C22 0.043(3) 0.016(2) 0.024(2) 0.0082(17) 0.0183(19) 0.0088(19)
C23 0.023(2) 0.019(2) 0.035(2) 0.015(2) 0.0092(17) 0.0033(18)
C24 0.027(2) 0.009(2) 0.020(2) 0.0033(16) 0.0025(17) -0.0020(16)
C25 0.0174(19) 0.015(2) 0.024(2) 0.0023(16) -0.0026(17) -0.0052(16)
C26 0.027(3) 0.015(2) 0.043(3) 0.0021(19) 0.001(2) -0.0012(18)
C27 0.028(2) 0.028(3) 0.034(3) 0.003(2) 0.0069(19) -0.005(2)
C28 0.034(2) 0.023(2) 0.033(3) 0.0020(19) -0.009(2) -0.0082(19)
N1 0.0136(18) 0.0111(18) 0.0160(18) -0.0007(12) -0.0004(14) 0.0033(12)
N2 0.0143(16) 0.0108(17) 0.0221(16) -0.0002(13) 0.0015(13) 0.0010(12)
P1 0.0157(5) 0.0110(5) 0.0119(5) 0.0006(4) 0.0006(4) 0.0003(4)
Cl1 0.0226(5) 0.0328(6) 0.0304(5) -0.0071(5) 0.0060(4) 0.0042(5)
Ge1 0.0170(2) 0.0165(2) 0.0206(2) 0.00014(17) -0.00195(17) 0.00323(17)
C29 0.0162(19) 0.013(2) 0.0195(19) -0.0005(16) 0.0044(15) -0.0033(15)
C30 0.023(2) 0.014(2) 0.019(2) 0.0014(16) 0.0024(16) -0.0019(16)
C31 0.023(2) 0.018(2) 0.022(2) 0.0039(16) -0.0056(16) -0.0027(16)
C32 0.021(2) 0.014(2) 0.028(2) 0.0020(17) 0.0012(17) 0.0009(16)
C33 0.022(2) 0.019(2) 0.022(2) -0.0022(17) 0.0072(17) -0.0054(17)
C34 0.0160(19) 0.012(2) 0.020(2) 0.0058(17) -0.0001(16) -0.0026(16)
C35 0.035(2) 0.015(2) 0.017(2) 0.0008(16) -0.0011(17) 0.0032(17)
C36 0.044(3) 0.031(3) 0.028(3) 0.001(2) -0.011(2) 0.002(2)
C37 0.051(3) 0.022(3) 0.030(3) 0.003(2) 0.020(2) 0.006(2)
C38 0.028(2) 0.015(2) 0.0143(19) -0.0036(16) 0.0022(15) -0.0019(17)
C39 0.041(3) 0.024(2) 0.018(2) 0.0017(18) 0.0068(18) 0.001(2)
C40 0.037(2) 0.025(2) 0.023(2) -0.0038(18) -0.0052(18) 0.0003(19)
C41 0.0214(19) 0.011(2) 0.0177(19) 0.0009(16) -0.0021(15) 0.0024(16)
C42 0.024(2) 0.015(2) 0.019(2) -0.0005(16) 0.0032(16) -0.0001(16)
C43 0.028(2) 0.018(2) 0.026(2) 0.0005(18) -0.0086(18) -0.0034(18)
C44 0.035(2) 0.020(2) 0.018(2) -0.0030(17) -0.0006(17) -0.0005(18)
C45 0.034(2) 0.017(2) 0.021(2) 0.0035(17) 0.0063(17) -0.0007(18)
C46 0.023(2) 0.015(2) 0.021(2) -0.0008(17) 0.0011(17) 0.0007(17)
C47 0.027(2) 0.009(2) 0.019(2) -0.0032(16) 0.0036(16) -0.0031(17)
C48 0.027(2) 0.015(2) 0.020(2) -0.0052(17) 0.0009(17) -0.0014(17)
C49 0.044(3) 0.016(2) 0.016(2) -0.0030(17) 0.0079(18) -0.0017(19)
C50 0.034(2) 0.023(2) 0.027(2) -0.0094(18) 0.0145(19) -0.0063(19)
C51 0.025(2) 0.021(2) 0.029(2) -0.0088(18) 0.0078(16) -0.0054(18)
C52 0.020(2) 0.017(2) 0.021(2) -0.0067(17) 0.0014(17) -0.0017(17)
C53 0.021(2) 0.017(2) 0.028(2) 0.0033(17) -0.0015(17) 0.0052(17)
C54 0.035(3) 0.012(2) 0.029(3) -0.0028(17) 0.004(2) 0.0010(18)
C55 0.027(2) 0.027(3) 0.039(3) -0.003(2) 0.010(2) 0.0046(19)
C56 0.032(2) 0.025(2) 0.039(3) -0.003(2) -0.012(2) 0.012(2)
N3 0.0186(19) 0.0146(19) 0.0174(18) 0.0011(13) -0.0004(15) -0.0005(13)
N4 0.0182(16) 0.0139(17) 0.0189(16) -0.0022(13) -0.0008(13) 0.0013(13)
P2 0.0165(5) 0.0127(5) 0.0138(5) 0.0002(4) 0.0000(4) -0.0010(4)
Cl2 0.0242(5) 0.0301(6) 0.0194(5) 0.0009(5) 0.0024(4) -0.0046(5)
Ge2 0.0183(2) 0.0163(2) 0.0153(2) -0.00037(16) -0.00052(16) -0.00306(17)

loop_
_atom_type_symbol
_atom_type_description
_atom_type_scat_dispersion_real
_atom_type_scat_dispersion_imag
_atom_type_scat_source
C C 0.0033 0.0016 'International Tables Vol C Tables 4.2.6.8 and 6.1.1.4'
H H 0 0 'International Tables Vol C Tables 4.2.6.8 and 6.1.1.4'
Cl Cl 0.1484 0.1585 'International Tables Vol C Tables 4.2.6.8 and 6.1.1.4'
Ge Ge 0.1547 1.8001 'International Tables Vol C Tables 4.2.6.8 and 6.1.1.4'
N N 0.0061 0.0033 'International Tables Vol C Tables 4.2.6.8 and 6.1.1.4'
P P 0.1023 0.0942 'International Tables Vol C Tables 4.2.6.8 and 6.1.1.4'

loop_
_geom_angle_atom_site_label_1
_geom_angle_atom_site_label_2
_geom_angle_atom_site_label_3
_geom_angle
C2 C1 C6 120.6(4)
C2 C1 N1 120.7(3)
C6 C1 N1 118.6(3)
C1 C2 C7 123.2(4)
C3 C2 C1 118.4(4)
C3 C2 C7 118.4(4)
C2 C3 H3 119
C4 C3 C2 122.1(4)
C4 C3 H3 119
C3 C4 H4 120.3
C3 C4 C5 119.5(4)
C5 C4 H4 120.3
C4 C5 H5 119.2
C4 C5 C6 121.5(4)
C6 C5 H5 119.2
C1 C6 C10 122.4(3)
C5 C6 C1 117.9(3)
C5 C6 C10 119.6(3)
C2 C7 H7 107.7
C2 C7 C8 110.3(3)
C2 C7 C9 112.2(3)
C8 C7 H7 107.7
C8 C7 C9 111.0(3)
C9 C7 H7 107.7
C7 C8 H8A 109.5
C7 C8 H8B 109.5
C7 C8 H8C 109.5
H8A C8 H8B 109.5
H8A C8 H8C 109.5
H8B C8 H8C 109.5
C7 C9 H9A 109.5
C7 C9 H9B 109.5
C7 C9 H9C 109.5
H9A C9 H9B 109.5
H9A C9 H9C 109.5
H9B C9 H9C 109.5
C6 C10 H10 107.4
C6 C10 C11 111.1(4)
C6 C10 C12 112.1(3)
C11 C10 H10 107.4
C12 C10 H10 107.4
C12 C10 C11 111.1(4)
C10 C11 H11A 109.5
C10 C11 H11B 109.5
C10 C11 H11C 109.5
H11A C11 H11B 109.5
H11A C11 H11C 109.5
H11B C11 H11C 109.5
C10 C12 H12A 109.5
C10 C12 H12B 109.5
C10 C12 H12C 109.5
H12A C12 H12B 109.5
H12A C12 H12C 109.5
H12B C12 H12C 109.5
C14 C13 P1 123.8(3)
C18 C13 C14 119.5(4)
C18 C13 P1 116.6(3)
C13 C14 H14 120.1
C15 C14 C13 119.8(4)
C15 C14 H14 120.1
C14 C15 H15 119.9
C16 C15 C14 120.1(4)
C16 C15 H15 119.9
C15 C16 H16 119.8
C17 C16 C15 120.4(4)
C17 C16 H16 119.8
C16 C17 H17 120.1
C16 C17 C18 119.8(4)
C18 C17 H17 120.1
C13 C18 H18 119.8
C17 C18 C13 120.4(4)
C17 C18 H18 119.8
C20 C19 C24 119.0(4)
C20 C19 P1 120.1(3)
C24 C19 P1 120.8(3)
C19 C20 H20 119.9
C21 C20 C19 120.2(4)
C21 C20 H20 119.9
C20 C21 H21 120.1
C22 C21 C20 119.8(4)
C22 C21 H21 120.1
C21 C22 H22 119.7
C23 C22 C21 120.6(4)
C23 C22 H22 119.7
C22 C23 H23 120.2
C22 C23 C24 119.7(4)
C24 C23 H23 120.2
C19 C24 H24 119.7
C23 C24 C19 120.6(4)
C23 C24 H24 119.7
C26 C25 C27 109.1(3)
C28 C25 C26 110.8(4)
C28 C25 C27 110.0(3)
N2 C25 C26 111.1(3)
N2 C25 C27 109.2(3)
N2 C25 C28 106.6(3)
C25 C26 H26A 109.5
C25 C26 H26B 109.5
C25 C26 H26C 109.5
H26A C26 H26B 109.5
H26A C26 H26C 109.5
H26B C26 H26C 109.5
C25 C27 H27A 109.5
C25 C27 H27B 109.5
C25 C27 H27C 109.5
H27A C27 H27B 109.5
H27A C27 H27C 109.5
H27B C27 H27C 109.5
C25 C28 H28A 109.5
C25 C28 H28B 109.5
C25 C28 H28C 109.5
H28A C28 H28B 109.5
H28A C28 H28C 109.5
H28B C28 H28C 109.5
C1 N1 P1 129.1(3)
C1 N1 Ge1 130.4(2)
P1 N1 Ge1 96.49(16)
C25 N2 P1 133.6(2)
C25 N2 Ge1 129.3(2)
P1 N2 Ge1 96.37(15)
C13 P1 C19 106.43(18)
C13 P1 Ge1 128.82(14)
C19 P1 Ge1 124.71(13)
N1 P1 C13 115.13(19)
N1 P1 C19 111.52(19)
N1 P1 Ge1 46.83(12)
N2 P1 C13 113.73(17)
N2 P1 C19 116.04(18)
N2 P1 N1 94.00(16)
N2 P1 Ge1 47.21(11)
N1 Ge1 N2 73.08(12)
N1 Ge1 P1 36.68(9)
N1 Ge1 Cl1 97.01(11)
N2 Ge1 P1 36.42(9)
N2 Ge1 Cl1 102.19(9)
Cl1 Ge1 P1 103.00(4)
C30 C29 C34 120.4(3)
C30 C29 N3 119.5(3)
C34 C29 N3 120.0(3)
C29 C30 C35 122.8(3)
C31 C30 C29 118.3(4)
C31 C30 C35 118.9(4)
C30 C31 H31 119.1
C32 C31 C30 121.7(4)
C32 C31 H31 119.1
C31 C32 H32 120.2
C33 C32 C31 119.7(4)
C33 C32 H32 120.2
C32 C33 H33 119.1
C32 C33 C34 121.7(4)
C34 C33 H33 119.1
C29 C34 C38 123.2(3)
C33 C34 C29 118.2(4)
C33 C34 C38 118.5(4)
C30 C35 H35 107.5
C30 C35 C36 111.3(4)
C30 C35 C37 112.2(3)
C36 C35 H35 107.5
C36 C35 C37 110.7(4)
C37 C35 H35 107.5
C35 C36 H36A 109.5
C35 C36 H36B 109.5
C35 C36 H36C 109.5
H36A C36 H36B 109.5
H36A C36 H36C 109.5
H36B C36 H36C 109.5
C35 C37 H37A 109.5
C35 C37 H37B 109.5
C35 C37 H37C 109.5
H37A C37 H37B 109.5
H37A C37 H37C 109.5
H37B C37 H37C 109.5
C34 C38 H38 107.5
C34 C38 C39 113.1(3)
C34 C38 C40 110.8(3)
C39 C38 H38 107.5
C39 C38 C40 110.2(3)
C40 C38 H38 107.5
C38 C39 H39A 109.5
C38 C39 H39B 109.5
C38 C39 H39C 109.5
H39A C39 H39B 109.5
H39A C39 H39C 109.5
H39B C39 H39C 109.5
C38 C40 H40A 109.5
C38 C40 H40B 109.5
C38 C40 H40C 109.5
H40A C40 H40B 109.5
H40A C40 H40C 109.5
H40B C40 H40C 109.5
C42 C41 C46 118.8(4)
C42 C41 P2 124.9(3)
C46 C41 P2 116.3(3)
C41 C42 H42 120.1
C43 C42 C41 119.9(4)
C43 C42 H42 120.1
C42 C43 H43 119.8
C44 C43 C42 120.3(4)
C44 C43 H43 119.8
C43 C44 H44 119.7
C43 C44 C45 120.5(4)
C45 C44 H44 119.7
C44 C45 H45 119.9
C46 C45 C44 120.2(4)
C46 C45 H45 119.9
C41 C46 H46 119.8
C45 C46 C41 120.3(4)
C45 C46 H46 119.8
C48 C47 P2 119.7(3)
C52 C47 C48 119.1(4)
C52 C47 P2 121.1(3)
C47 C48 H48 119.8
C49 C48 C47 120.5(4)
C49 C48 H48 119.8
C48 C49 H49 120
C50 C49 C48 120.0(4)
C50 C49 H49 120
C49 C50 H50 120
C51 C50 C49 120.0(4)
C51 C50 H50 120
C50 C51 H51 120.1
C50 C51 C52 119.8(4)
C52 C51 H51 120.1
C47 C52 C51 120.4(4)
C47 C52 H52 119.8
C51 C52 H52 119.8
C54 C53 C55 109.5(4)
C54 C53 C56 109.9(4)
C55 C53 C56 109.6(4)
N4 C53 C54 111.4(3)
N4 C53 C55 110.2(3)
N4 C53 C56 106.2(3)
C53 C54 H54A 109.5
C53 C54 H54B 109.5
C53 C54 H54C 109.5
H54A C54 H54B 109.5
H54A C54 H54C 109.5
H54B C54 H54C 109.5
C53 C55 H55A 109.5
C53 C55 H55B 109.5
C53 C55 H55C 109.5
H55A C55 H55B 109.5
H55A C55 H55C 109.5
H55B C55 H55C 109.5
C53 C56 H56A 109.5
C53 C56 H56B 109.5
C53 C56 H56C 109.5
H56A C56 H56B 109.5
H56A C56 H56C 109.5
H56B C56 H56C 109.5
C29 N3 P2 130.3(3)
C29 N3 Ge2 130.0(3)
P2 N3 Ge2 95.99(16)
C53 N4 P2 133.8(3)
C53 N4 Ge2 129.0(2)
P2 N4 Ge2 96.64(15)
C41 P2 C47 106.78(19)
C41 P2 Ge2 129.76(13)
C47 P2 Ge2 123.43(14)
N3 P2 C41 115.43(19)
N3 P2 C47 110.75(19)
N3 P2 Ge2 47.08(13)
N4 P2 C41 113.60(17)
N4 P2 C47 116.20(18)
N4 P2 N3 94.03(17)
N4 P2 Ge2 47.03(12)
N3 Ge2 N4 73.19(13)
N3 Ge2 P2 36.93(9)
N3 Ge2 Cl2 96.13(11)
N4 Ge2 P2 36.32(9)
N4 Ge2 Cl2 102.48(10)
Cl2 Ge2 P2 103.20(5)

loop_
_geom_bond_atom_site_label_1
_geom_bond_atom_site_label_2
_geom_bond_distance
C1 C2 1.411(5)
C1 C6 1.418(5)
C1 N1 1.436(5)
C2 C3 1.390(6)
C2 C7 1.520(5)
C3 H3 0.95
C3 C4 1.374(6)
C4 H4 0.95
C4 C5 1.387(6)
C5 H5 0.95
C5 C6 1.400(5)
C6 C10 1.508(5)
C7 H7 1
C7 C8 1.538(5)
C7 C9 1.544(6)
C8 H8A 0.98
C8 H8B 0.98
C8 H8C 0.98
C9 H9A 0.98
C9 H9B 0.98
C9 H9C 0.98
C10 H10 1
C10 C11 1.545(6)
C10 C12 1.535(6)
C11 H11A 0.98
C11 H11B 0.98
C11 H11C 0.98
C12 H12A 0.98
C12 H12B 0.98
C12 H12C 0.98
C13 C14 1.400(5)
C13 C18 1.397(6)
C13 P1 1.807(4)
C14 H14 0.95
C14 C15 1.394(6)
C15 H15 0.95
C15 C16 1.393(6)
C16 H16 0.95
C16 C17 1.385(6)
C17 H17 0.95
C17 C18 1.394(5)
C18 H18 0.95
C19 C20 1.391(6)
C19 C24 1.395(6)
C19 P1 1.811(4)
C20 H20 0.95
C20 C21 1.390(6)
C21 H21 0.95
C21 C22 1.382(6)
C22 H22 0.95
C22 C23 1.381(6)
C23 H23 0.95
C23 C24 1.383(6)
C24 H24 0.95
C25 C26 1.526(6)
C25 C27 1.537(6)
C25 C28 1.524(5)
C25 N2 1.491(5)
C26 H26A 0.98
C26 H26B 0.98
C26 H26C 0.98
C27 H27A 0.98
C27 H27B 0.98
C27 H27C 0.98
C28 H28A 0.98
C28 H28B 0.98
C28 H28C 0.98
N1 P1 1.622(3)
N1 Ge1 1.981(4)
N2 P1 1.612(3)
N2 Ge1 1.992(3)
P1 Ge1 2.6981(15)
Cl1 Ge1 2.3381(15)
C29 C30 1.410(5)
C29 C34 1.417(6)
C29 N3 1.426(5)
C30 C31 1.384(5)
C30 C35 1.523(5)
C31 H31 0.95
C31 C32 1.382(6)
C32 H32 0.95
C32 C33 1.369(6)
C33 H33 0.95
C33 C34 1.389(6)
C34 C38 1.510(5)
C35 H35 1
C35 C36 1.525(6)
C35 C37 1.526(6)
C36 H36A 0.98
C36 H36B 0.98
C36 H36C 0.98
C37 H37A 0.98
C37 H37B 0.98
C37 H37C 0.98
C38 H38 1
C38 C39 1.521(6)
C38 C40 1.547(5)
C39 H39A 0.98
C39 H39B 0.98
C39 H39C 0.98
C40 H40A 0.98
C40 H40B 0.98
C40 H40C 0.98
C41 C42 1.405(5)
C41 C46 1.407(6)
C41 P2 1.804(4)
C42 H42 0.95
C42 C43 1.385(6)
C43 H43 0.95
C43 C44 1.378(6)
C44 H44 0.95
C44 C45 1.381(6)
C45 H45 0.95
C45 C46 1.377(6)
C46 H46 0.95
C47 C48 1.394(6)
C47 C52 1.384(6)
C47 P2 1.809(4)
C48 H48 0.95
C48 C49 1.389(6)
C49 H49 0.95
C49 C50 1.388(6)
C50 H50 0.95
C50 C51 1.380(6)
C51 H51 0.95
C51 C52 1.403(5)
C52 H52 0.95
C53 C54 1.521(6)
C53 C55 1.528(6)
C53 C56 1.531(6)
C53 N4 1.490(5)
C54 H54A 0.98
C54 H54B 0.98
C54 H54C 0.98
C55 H55A 0.98
C55 H55B 0.98
C55 H55C 0.98
C56 H56A 0.98
C56 H56B 0.98
C56 H56C 0.98
N3 P2 1.634(3)
N3 Ge2 1.991(4)
N4 P2 1.613(3)
N4 Ge2 1.992(3)
P2 Ge2 2.7042(15)
Cl2 Ge2 2.3347(15)
